data_4312582
loop_
_publ_author_name
'Booyong S. Lim'
'Antti Rahtu'
'Jin-Seong Park'
'Roy G. Gordon'

_publ_section_title
;
 Synthesis and Characterization of Volatile, Thermally Stable, Reactive
 Transition Metal Amidinates
;
_journal_name_full 'Inorganic Chemistry'
_journal_page_first 7951
_journal_page_last 7958
_journal_paper_doi 10.1021/ic0345424
_journal_volume 42
_journal_year 2003
_chemical_formula_sum 'C16 H34 Co N4'
_chemical_formula_weight 341.40
_chemical_name_systematic
; 
 ? 
;
_space_group_IT_number 15
_symmetry_cell_setting monoclinic
_symmetry_space_group_name_Hall '-C 2yc'
_symmetry_space_group_name_H-M 'C 1 2/c 1'
_atom_sites_solution_hydrogens geom
_atom_sites_solution_primary direct
_atom_sites_solution_secondary difmap
_audit_creation_method SHELXL-97
_cell_angle_alpha 90.00
_cell_angle_beta 100.875(3)
_cell_angle_gamma 90.00
_cell_formula_units_Z 4
_cell_length_a 14.109(2)
_cell_length_b 9.4547(15)
_cell_length_c 15.476(2)
_cell_measurement_temperature 293(2)
_cell_volume 2027.4(5)
_computing_structure_refinement 'SHELXL-97 (Sheldrick, 1997)'
_computing_structure_solution 'SHELXS-97 (Sheldrick, 1990)'
_diffrn_ambient_temperature 293(2)
_diffrn_measured_fraction_theta_full 0.994
_diffrn_measured_fraction_theta_max 0.994
_diffrn_radiation_monochromator graphite
_diffrn_radiation_source 'fine-focus sealed tube'
_diffrn_radiation_type MoK\a
_diffrn_radiation_wavelength 0.71073
_diffrn_reflns_av_R_equivalents 0.0258
_diffrn_reflns_av_sigmaI/netI 0.0176
_diffrn_reflns_limit_h_max 13
_diffrn_reflns_limit_h_min -18
_diffrn_reflns_limit_k_max 12
_diffrn_reflns_limit_k_min -11
_diffrn_reflns_limit_l_max 20
_diffrn_reflns_limit_l_min -20
_diffrn_reflns_number 7121
_diffrn_reflns_theta_full 28.27
_diffrn_reflns_theta_max 28.27
_diffrn_reflns_theta_min 2.80
_exptl_absorpt_coefficient_mu 0.847
_exptl_crystal_density_diffrn 1.119
_exptl_crystal_density_method 'not measured'
_exptl_crystal_F_000 740
_refine_diff_density_max 0.378
_refine_diff_density_min -0.349
_refine_diff_density_rms 0.057
_refine_ls_extinction_method none
_refine_ls_goodness_of_fit_ref 1.047
_refine_ls_hydrogen_treatment mixed
_refine_ls_matrix_type full
_refine_ls_number_parameters 103
_refine_ls_number_reflns 2502
_refine_ls_number_restraints 0
_refine_ls_restrained_S_all 1.047
_refine_ls_R_factor_all 0.0396
_refine_ls_R_factor_gt 0.0383
_refine_ls_shift/su_max 0.001
_refine_ls_shift/su_mean 0.000
_refine_ls_structure_factor_coef Fsqd
_refine_ls_weighting_details 'calc w=1/[\s^2^(Fo^2^)+(0.0658P)^2^+1.2637P] where P=(Fo^2^+2Fc^2^)/3'
_refine_ls_weighting_scheme calc
_refine_ls_wR_factor_gt 0.1084
_refine_ls_wR_factor_ref 0.1098
_reflns_number_gt 2375
_reflns_number_total 2502
_reflns_threshold_expression >2sigma(I)
_cod_data_source_file ic0345424si20030519_012930_4.cif
_cod_data_source_block '[Co(iPr-MeAMD)2],5a'
_cod_original_cell_volume 2027.3(5)
_cod_database_code 4312582

loop_
_symmetry_equiv_pos_as_xyz
'x, y, z'
'-x, y, -z+1/2'
'x+1/2, y+1/2, z'
'-x+1/2, y+1/2, -z+1/2'
'-x, -y, -z'
'x, -y, z-1/2'
'-x+1/2, -y+1/2, -z'
'x+1/2, -y+1/2, z-1/2'

loop_
_atom_site_label
_atom_site_type_symbol
_atom_site_fract_x
_atom_site_fract_y
_atom_site_fract_z
_atom_site_U_iso_or_equiv
_atom_site_adp_type
_atom_site_occupancy
_atom_site_symmetry_multiplicity
_atom_site_calc_flag
_atom_site_refinement_flags
_atom_site_disorder_assembly
_atom_site_disorder_group
Co1 Co 0.5000 0.54163(3) 0.7500 0.03860(13) Uani 1 2 d S . .
N1 N 0.56236(10) 0.62565(15) 0.86694(9) 0.0426(3) Uani 1 1 d . . .
N2 N 0.37234(12) 0.45596(15) 0.69702(10) 0.0469(3) Uani 1 1 d . . .
C1 C 0.63644(12) 0.53890(16) 0.87282(11) 0.0385(3) Uani 1 1 d . . .
C2 C 0.72122(15) 0.5354(2) 0.94876(14) 0.0562(5) Uani 1 1 d . . .
H2A H 0.7089 0.5974 0.9945 0.067 Uiso 1 1 calc R . .
H2B H 0.7783 0.5660 0.9288 0.067 Uiso 1 1 calc R . .
H2C H 0.7303 0.4407 0.9712 0.067 Uiso 1 1 calc R . .
C3 C 0.55155(14) 0.73534(19) 0.93038(12) 0.0504(4) Uani 1 1 d . . .
H3A H 0.6094 0.7356 0.9768 0.060 Uiso 1 1 calc R . .
C4 C 0.5427(3) 0.8770(2) 0.8865(2) 0.0909(10) Uani 1 1 d . . .
H4A H 0.5984 0.8939 0.8607 0.136 Uiso 1 1 calc R . .
H4B H 0.5383 0.9491 0.9293 0.136 Uiso 1 1 calc R . .
H4C H 0.4857 0.8789 0.8414 0.136 Uiso 1 1 calc R . .
C5 C 0.4652(3) 0.7067(3) 0.9718(2) 0.0862(9) Uani 1 1 d . . .
H5A H 0.4718 0.6154 0.9993 0.129 Uiso 1 1 calc R . .
H5B H 0.4078 0.7087 0.9273 0.129 Uiso 1 1 calc R . .
H5C H 0.4611 0.7779 1.0152 0.129 Uiso 1 1 calc R . .
C6 C 0.30543(18) 0.3446(3) 0.70843(15) 0.0713(7) Uani 1 1 d . . .
H6A H 0.2422 0.3794 0.6838 0.086 Uiso 0.723(3) 1 d PR A 1
H6A H 0.2737 0.3189 0.6501 0.086 Uiso 0.277(3) 1 d PR A 2
C7 C 0.3172(3) 0.2178(3) 0.6626(3) 0.0833(10) Uani 0.723(3) 1 d P A 1
H7A H 0.3138 0.2382 0.6013 0.125 Uiso 0.723(3) 1 d PR A 1
H7B H 0.3792 0.1778 0.6865 0.125 Uiso 0.723(3) 1 d PR A 1
H7C H 0.2675 0.1516 0.6691 0.125 Uiso 0.723(3) 1 d PR A 1
C8 C 0.3088(3) 0.3279(4) 0.8074(2) 0.0784(9) Uani 0.723(3) 1 d P A 1
H8A H 0.2647 0.2551 0.8173 0.118 Uiso 0.723(3) 1 d PR A 1
H8B H 0.3731 0.3025 0.8356 0.118 Uiso 0.723(3) 1 d PR A 1
H8C H 0.2911 0.4156 0.8312 0.118 Uiso 0.723(3) 1 d PR A 1
C7A C 0.3884(8) 0.1952(9) 0.7496(8) 0.0833(10) Uani 0.277(3) 1 d P A 2
H7AA H 0.3517 0.1133 0.7598 0.125 Uiso 0.277(3) 1 d PR A 2
H7AB H 0.4264 0.1735 0.7060 0.125 Uiso 0.277(3) 1 d PR A 2
H7AC H 0.4302 0.2220 0.8035 0.125 Uiso 0.277(3) 1 d PR A 2
C8A C 0.2422(8) 0.3443(11) 0.7521(6) 0.0784(9) Uani 0.277(3) 1 d P A 2
H8AA H 0.1974 0.4198 0.7336 0.118 Uiso 0.277(3) 1 d PR A 2
H8AB H 0.2086 0.2555 0.7449 0.118 Uiso 0.277(3) 1 d PR A 2
H8AC H 0.2712 0.3571 0.8128 0.118 Uiso 0.277(3) 1 d PR A 2

loop_
_atom_site_aniso_label
_atom_site_aniso_U_11
_atom_site_aniso_U_22
_atom_site_aniso_U_33
_atom_site_aniso_U_23
_atom_site_aniso_U_13
_atom_site_aniso_U_12
Co1 0.03795(18) 0.03695(18) 0.03680(19) 0.000 -0.00342(12) 0.000
N1 0.0380(6) 0.0423(7) 0.0439(7) -0.0086(5) -0.0014(5) 0.0000(5)
N2 0.0470(8) 0.0531(9) 0.0370(7) 0.0030(5) -0.0012(6) -0.0149(6)
C1 0.0351(7) 0.0449(8) 0.0338(7) 0.0029(5) 0.0019(6) -0.0016(5)
C2 0.0455(10) 0.0746(14) 0.0425(9) -0.0025(8) -0.0068(8) 0.0050(8)
C3 0.0522(9) 0.0467(9) 0.0495(9) -0.0134(7) 0.0029(7) -0.0021(7)
C4 0.145(3) 0.0396(10) 0.102(2) -0.0109(11) 0.060(2) -0.0082(13)
C5 0.120(2) 0.0623(13) 0.0933(19) -0.0080(12) 0.0628(18) -0.0009(13)
C6 0.0712(13) 0.0854(16) 0.0525(11) 0.0101(10) -0.0003(9) -0.0409(12)
C7 0.106(3) 0.0481(15) 0.099(2) -0.0143(15) 0.028(2) -0.0239(16)
C8 0.101(3) 0.0780(19) 0.0610(17) 0.0115(15) 0.0281(16) -0.0231(19)
C7A 0.106(3) 0.0481(15) 0.099(2) -0.0143(15) 0.028(2) -0.0239(16)
C8A 0.101(3) 0.0780(19) 0.0610(17) 0.0115(15) 0.0281(16) -0.0231(19)

loop_
_atom_type_symbol
_atom_type_description
_atom_type_scat_dispersion_real
_atom_type_scat_dispersion_imag
_atom_type_scat_source
C C 0.0033 0.0016 'International Tables Vol C Tables 4.2.6.8 and 6.1.1.4'
H H 0.0000 0.0000 'International Tables Vol C Tables 4.2.6.8 and 6.1.1.4'
N N 0.0061 0.0033 'International Tables Vol C Tables 4.2.6.8 and 6.1.1.4'
Co Co 0.3494 0.9721 'International Tables Vol C Tables 4.2.6.8 and 6.1.1.4'

loop_
_geom_angle_atom_site_label_1
_geom_angle_atom_site_label_2
_geom_angle_atom_site_label_3
_geom_angle
_geom_angle_site_symmetry_1
_geom_angle_site_symmetry_3
_geom_angle_publ_flag
N2 Co1 N2 132.31(9) . 2_656 ?
N2 Co1 N1 137.02(6) . . ?
N2 Co1 N1 65.57(6) 2_656 . ?
N2 Co1 N1 65.57(6) . 2_656 ?
N2 Co1 N1 137.02(6) 2_656 2_656 ?
N1 Co1 N1 133.68(8) . 2_656 ?
N2 Co1 C1 146.27(6) . . ?
N2 Co1 C1 32.84(6) 2_656 . ?
N1 Co1 C1 32.74(5) . . ?
N1 Co1 C1 148.15(5) 2_656 . ?
N2 Co1 C1 32.84(6) . 2_656 ?
N2 Co1 C1 146.27(6) 2_656 2_656 ?
N1 Co1 C1 148.15(5) . 2_656 ?
N1 Co1 C1 32.74(5) 2_656 2_656 ?
C1 Co1 C1 178.79(7) . 2_656 ?
C1 N1 C3 125.40(14) . . ?
C1 N1 Co1 91.31(10) . . ?
C3 N1 Co1 143.24(12) . . ?
C1 N2 C6 124.66(16) 2_656 . ?
C1 N2 Co1 91.90(10) 2_656 . ?
C6 N2 Co1 143.22(14) . . ?
N1 C1 N2 111.21(15) . 2_656 ?
N1 C1 C2 124.63(15) . . ?
N2 C1 C2 124.15(16) 2_656 . ?
N1 C1 Co1 55.96(8) . . ?
N2 C1 Co1 55.27(9) 2_656 . ?
C2 C1 Co1 179.34(13) . . ?
N1 C3 C4 110.00(17) . . ?
N1 C3 C5 110.83(17) . . ?
C4 C3 C5 110.5(2) . . ?
C8A C6 C7 116.3(6) . . ?
C8A C6 N2 129.3(6) . . ?
C7 C6 N2 114.4(2) . . ?
C8A C6 C8 48.1(5) . . ?
C7 C6 C8 115.4(3) . . ?
N2 C6 C8 107.4(2) . . ?
C8A C6 C7A 106.7(7) . . ?
C7 C6 C7A 53.6(4) . . ?
N2 C6 C7A 102.2(3) . . ?
C8 C6 C7A 71.4(4) . . ?

loop_
_geom_bond_atom_site_label_1
_geom_bond_atom_site_label_2
_geom_bond_distance
_geom_bond_site_symmetry_2
_geom_bond_publ_flag
Co1 N2 2.0038(15) . ?
Co1 N2 2.0038(15) 2_656 ?
Co1 N1 2.0198(13) . ?
Co1 N1 2.0198(13) 2_656 ?
Co1 C1 2.4369(17) . ?
Co1 C1 2.4369(17) 2_656 ?
N1 C1 1.318(2) . ?
N1 C3 1.456(2) . ?
N2 C1 1.322(2) 2_656 ?
N2 C6 1.447(2) . ?
C1 N2 1.322(2) 2_656 ?
C1 C2 1.511(2) . ?
C3 C4 1.496(3) . ?
C3 C5 1.504(3) . ?
C6 C8A 1.216(10) . ?
C6 C7 1.419(4) . ?
C6 C8 1.531(4) . ?
C6 C7A 1.868(12) . ?
